data_4107958
loop_
_publ_author_name
'Wei-Hao Huang'
'Peter Y. Zavalij'
'Lyle Isaacs'

_publ_section_title
;
 Cucurbit[n]uril Formation Proceeds by Step-Growth Cyclo-oligomerization
;
_journal_name_full 'Journal of the American Chemical Society'
_journal_page_first 8446
_journal_page_last 8454
_journal_paper_doi 10.1021/ja8013693
_journal_volume 130
_journal_year 2008
_chemical_formula_moiety 'C28 H30 N20 O10, C1.70 F2.55 O1.70'
_chemical_formula_sum 'C38.9 H38 F16.35 N20 O24.9'
_chemical_formula_weight 1494.74
_chemical_name_common '[CB5<0.85TFA]*4.6TFA*4H2O'
_chemical_name_systematic
;
Semi-circle CB5 trifluoroacetic acid hydrate, CB5*5.45TFA*4H2O
;
_space_group_IT_number 62
_symmetry_cell_setting orthorhombic
_symmetry_space_group_name_Hall '-P 2ac 2n'
_symmetry_space_group_name_H-M 'P n m a'
_atom_sites_solution_hydrogens geom
_atom_sites_solution_primary direct
_atom_sites_solution_secondary difmap
_audit_creation_method 'SHELXL-97 & ZCIF'
_cell_angle_alpha 90.00
_cell_angle_beta 90.00
_cell_angle_gamma 90.00
_cell_formula_units_Z 4
_cell_length_a 11.662(4)
_cell_length_b 33.042(11)
_cell_length_c 14.952(5)
_cell_measurement_reflns_used 9031
_cell_measurement_temperature 220(2)
_cell_measurement_theta_max 22.3
_cell_measurement_theta_min 2.2
_cell_volume 5762(3)
_computing_cell_refinement 'SAINT (Bruker, 1999)'
_computing_data_collection 'SMART (Bruker, 1999)'
_computing_data_reduction SAINT
_computing_molecular_graphics 'XSHEL (Bruker, 1999)'
_computing_publication_material SHELXL-97
_computing_structure_refinement 'SHELXL-97 (Sheldrick, 1997)'
_computing_structure_solution 'SHELXS-97 (Sheldrick, 1990)'
_diffrn_ambient_temperature 220(2)
_diffrn_detector 'CCD area detector'
_diffrn_detector_area_resol_mean 8.33
_diffrn_detector_type 'Bruker Smart1000'
_diffrn_measured_fraction_theta_full 0.994
_diffrn_measured_fraction_theta_max 0.994
_diffrn_measurement_details 606,606,606
_diffrn_measurement_device_type 'three-circle diffractometer'
_diffrn_measurement_method '\w and \f scans'
_diffrn_measurement_specimen_support 'glass capillary'
_diffrn_orient_matrix_type standard
_diffrn_orient_matrix_UB_11 -0.0261928
_diffrn_orient_matrix_UB_12 -0.0283561
_diffrn_orient_matrix_UB_13 0.0109349
_diffrn_orient_matrix_UB_21 -0.0457782
_diffrn_orient_matrix_UB_22 0.0003996
_diffrn_orient_matrix_UB_23 -0.0565067
_diffrn_orient_matrix_UB_31 0.0675586
_diffrn_orient_matrix_UB_32 -0.0105950
_diffrn_orient_matrix_UB_33 -0.0340458
_diffrn_radiation_monochromator graphite
_diffrn_radiation_source 'fine-focus sealed tube'
_diffrn_radiation_type MoK\a
_diffrn_radiation_wavelength 0.71073
_diffrn_reflns_av_R_equivalents 0.1058
_diffrn_reflns_av_sigmaI/netI 0.0741
_diffrn_reflns_limit_h_max 12
_diffrn_reflns_limit_h_min -12
_diffrn_reflns_limit_k_max 35
_diffrn_reflns_limit_k_min -35
_diffrn_reflns_limit_l_max 15
_diffrn_reflns_limit_l_min -15
_diffrn_reflns_number 28204
_diffrn_reflns_theta_full 22.50
_diffrn_reflns_theta_max 22.50
_diffrn_reflns_theta_min 2.72
_diffrn_source_current 30
_diffrn_source_voltage 50
_diffrn_standards_decay_% 0.00
_exptl_absorpt_coefficient_mu 0.175
_exptl_absorpt_correction_T_max 0.976
_exptl_absorpt_correction_T_min 0.917
_exptl_absorpt_correction_type multi-scan
_exptl_absorpt_process_details 'SADABS (Sheldrick, 1996)'
_exptl_crystal_colour colorless
_exptl_crystal_density_diffrn 1.723
_exptl_crystal_density_method not-measur
_exptl_crystal_description prism
_exptl_crystal_F_000 3031
_exptl_crystal_id 'Isaacs/Huang Ser from T/H in T xtal-2 - b'
_exptl_crystal_size_max 0.34
_exptl_crystal_size_mid 0.18
_exptl_crystal_size_min 0.14
_refine_diff_density_max 0.325
_refine_diff_density_min -0.294
_refine_diff_density_rms 0.062
_refine_ls_extinction_method none
_refine_ls_goodness_of_fit_ref 1.000
_refine_ls_hydrogen_treatment constr
_refine_ls_matrix_type full
_refine_ls_number_parameters 326
_refine_ls_number_reflns 3824
_refine_ls_number_restraints 84
_refine_ls_restrained_S_all 1.003
_refine_ls_R_factor_all 0.1051
_refine_ls_R_factor_gt 0.0854
_refine_ls_shift/su_max 0.000
_refine_ls_shift/su_mean 0.000
_refine_ls_structure_factor_coef Fsqd
_refine_ls_weighting_details 'w=1/[\s^2^(Fo^2^)+(0.002P)^2^+18.7P], P=(max(Fo^2^,0)+2Fc^2^)/3'
_refine_ls_weighting_scheme calc
_refine_ls_wR_factor_gt 0.1724
_refine_ls_wR_factor_ref 0.1791
_reflns_number_gt 2830
_reflns_number_total 3824
_reflns_threshold_expression >2sigma(I)
_cod_data_source_file ja8013693-file005.cif
_cod_data_source_block 1426b
_cod_original_formula_sum 'C38.90 H38 F16.35 N20 O24.90'
_cod_database_code 4107958
_diffrn_measurement_total_frames-ccd 1818
_diffrn_measurement_frame_width-ccd 0.3
_diffrn_detector_distance-ccd 4.939
_diffrn_measurement_frame_time-ccd 38
_diffrn_measurement_total_time-ccd 22.80
_diffrn_measurement_frame_size-ccd 512

loop_
_symmetry_equiv_pos_as_xyz
'x, y, z'
'-x+1/2, -y, z+1/2'
'-x, y+1/2, -z'
'x+1/2, -y+1/2, -z+1/2'
'-x, -y, -z'
'x-1/2, y, -z-1/2'
'x, -y-1/2, z'
'-x-1/2, y-1/2, z-1/2'

loop_
_atom_site_label
_atom_site_type_symbol
_atom_site_fract_x
_atom_site_fract_y
_atom_site_fract_z
_atom_site_U_iso_or_equiv
_atom_site_adp_type
_atom_site_occupancy
_atom_site_symmetry_multiplicity
_atom_site_calc_flag
_atom_site_refinement_flags
_atom_site_disorder_group
N10 N -0.0207(4) 0.36637(18) 0.6011(3) 0.0759(15) Uani 1 1 d . .
H10 H -0.0757 0.3508 0.6201 0.21(5) Uiso 1 1 calc R .
C11 C 0.0372(5) 0.39487(19) 0.6584(4) 0.0652(16) Uani 1 1 d . .
H11 H -0.0152 0.4162 0.6808 0.078 Uiso 1 1 calc R .
N12 N 0.1043(5) 0.37810(19) 0.7272(3) 0.0881(18) Uani 1 1 d . .
H12 H 0.0740 0.3682 0.7757 0.16(4) Uiso 1 1 calc R .
C13 C 0.0167(4) 0.36566(18) 0.5163(4) 0.0563(14) Uani 1 1 d . .
O13 O -0.0232(3) 0.34518(14) 0.4566(3) 0.0781(12) Uani 1 1 d . .
C14 C 0.2199(5) 0.37832(18) 0.7132(4) 0.0657(16) Uani 1 1 d . .
O14 O 0.2952(4) 0.36515(14) 0.7608(3) 0.0896(14) Uani 1 1 d . .
N15 N 0.1038(3) 0.39193(12) 0.5075(3) 0.0473(10) Uani 1 1 d . .
C16 C 0.1312(4) 0.41237(17) 0.5925(3) 0.0547(14) Uani 1 1 d . .
H16 H 0.1274 0.4422 0.5874 0.066 Uiso 1 1 calc R .
N17 N 0.2374(3) 0.39866(13) 0.6329(3) 0.0536(11) Uani 1 1 d . .
C18 C 0.1536(4) 0.40355(15) 0.4240(3) 0.0433(12) Uani 1 1 d . .
H18A H 0.1656 0.4329 0.4240 0.052 Uiso 1 1 calc R .
H18B H 0.0996 0.3972 0.3758 0.052 Uiso 1 1 calc R .
C19 C 0.3480(4) 0.41107(16) 0.6017(3) 0.0502(13) Uani 1 1 d . .
H19A H 0.3433 0.4394 0.5825 0.060 Uiso 1 1 calc R .
H19B H 0.4021 0.4098 0.6518 0.060 Uiso 1 1 calc R .
N20 N 0.2620(3) 0.38369(11) 0.4054(2) 0.0358(9) Uani 1 1 d . .
C21 C 0.3706(3) 0.39742(14) 0.4377(3) 0.0363(11) Uani 1 1 d . .
H21 H 0.3816 0.4266 0.4260 0.044 Uiso 1 1 calc R .
N22 N 0.3922(3) 0.38770(12) 0.5301(2) 0.0425(10) Uani 1 1 d . .
C23 C 0.2742(3) 0.35808(13) 0.3335(3) 0.0337(10) Uani 1 1 d . .
O23 O 0.1969(2) 0.34521(10) 0.2858(2) 0.0459(8) Uani 1 1 d . .
C24 C 0.4747(4) 0.35904(15) 0.5392(3) 0.0497(13) Uani 1 1 d . .
O24 O 0.5138(3) 0.34533(11) 0.6085(2) 0.0648(11) Uani 1 1 d . .
N25 N 0.3863(3) 0.34862(11) 0.3247(2) 0.0358(9) Uani 1 1 d . .
C26 C 0.4574(4) 0.37163(14) 0.3852(3) 0.0393(11) Uani 1 1 d . .
H26 H 0.5131 0.3887 0.3525 0.047 Uiso 1 1 calc R .
N27 N 0.5124(3) 0.34837(12) 0.4555(2) 0.0454(10) Uani 1 1 d . .
C28 C 0.4295(3) 0.32420(13) 0.2531(3) 0.0323(10) Uani 1 1 d . .
H28A H 0.4969 0.3376 0.2275 0.039 Uiso 1 1 calc R .
H28B H 0.3710 0.3226 0.2062 0.039 Uiso 1 1 calc R .
C29 C 0.6116(4) 0.32366(14) 0.4381(3) 0.0475(13) Uani 1 1 d . .
H29A H 0.6581 0.3367 0.3917 0.057 Uiso 1 1 calc R .
H29B H 0.6581 0.3222 0.4926 0.057 Uiso 1 1 calc R .
N30 N 0.4607(3) 0.28388(11) 0.2789(2) 0.0313(8) Uani 1 1 d . .
C31 C 0.5709(3) 0.27310(13) 0.3170(3) 0.0320(10) Uani 1 1 d . .
H31 H 0.6348 0.2840 0.2806 0.038 Uiso 1 1 calc R .
N32 N 0.5841(3) 0.28346(11) 0.4098(2) 0.0421(10) Uani 1 1 d . .
C33 C 0.4047(5) 0.2500 0.2526(4) 0.0357(15) Uani 1 2 d S .
O33 O 0.3140(3) 0.2500 0.2067(3) 0.0373(10) Uani 1 2 d S .
C34 C 0.5958(5) 0.2500 0.4646(5) 0.0455(17) Uani 1 2 d S .
O34 O 0.6108(4) 0.2500 0.5439(3) 0.0566(13) Uani 1 2 d S .
O1 O 0.163(2) 0.2831(5) 0.6115(10) 0.245(10) Uani 0.64(2) 1 d PDU 1
C1 C 0.1912(18) 0.2500 0.5857(15) 0.169(6) Uani 0.64(2) 2 d SPDU 1
C2 C 0.2193(11) 0.2500 0.4867(13) 0.132(5) Uani 0.64(2) 2 d SPDU 1
F1 F 0.1335(13) 0.2500 0.4329(10) 0.160(7) Uani 0.64(2) 2 d SPDU 1
F2 F 0.2861(11) 0.2812(4) 0.4715(9) 0.229(9) Uani 0.64(2) 1 d PDU 1
O2 O 0.221(7) 0.2815(11) 0.620(2) 0.245(10) Uani 0.21(2) 1 d PDU 2
C3 C 0.1912(18) 0.2500 0.5857(15) 0.169(6) Uani 0.21(2) 2 d SPDU 2
C4 C 0.2193(11) 0.2500 0.4867(13) 0.132(5) Uani 0.21(2) 2 d SPDU 2
F3 F 0.326(2) 0.2500 0.467(3) 0.183(17) Uani 0.21(2) 2 d SPDU 2
F4 F 0.168(3) 0.2818(8) 0.4528(18) 0.180(16) Uani 0.21(2) 1 d PDU 2

loop_
_atom_site_aniso_label
_atom_site_aniso_U_11
_atom_site_aniso_U_22
_atom_site_aniso_U_33
_atom_site_aniso_U_23
_atom_site_aniso_U_13
_atom_site_aniso_U_12
N10 0.050(3) 0.108(4) 0.069(4) 0.006(3) 0.006(3) -0.016(3)
C11 0.067(4) 0.080(4) 0.048(3) 0.003(3) 0.024(3) 0.015(3)
N12 0.073(4) 0.140(5) 0.052(3) 0.011(3) 0.015(3) 0.003(3)
C13 0.040(3) 0.077(4) 0.053(4) -0.003(3) -0.008(3) -0.010(3)
O13 0.065(3) 0.095(3) 0.074(3) -0.002(2) -0.011(2) -0.027(2)
C14 0.070(4) 0.071(4) 0.056(4) 0.001(3) 0.007(3) -0.010(3)
O14 0.096(3) 0.111(4) 0.061(3) 0.023(3) -0.031(3) -0.019(3)
N15 0.037(2) 0.055(3) 0.050(3) -0.010(2) 0.0150(19) 0.002(2)
C16 0.056(3) 0.062(3) 0.047(3) -0.008(3) 0.015(3) 0.006(3)
N17 0.048(3) 0.065(3) 0.047(3) -0.009(2) 0.002(2) -0.006(2)
C18 0.030(2) 0.050(3) 0.050(3) -0.004(2) 0.003(2) 0.007(2)
C19 0.048(3) 0.058(3) 0.045(3) -0.013(3) 0.006(2) -0.003(3)
N20 0.032(2) 0.045(2) 0.030(2) -0.0092(18) 0.0016(16) -0.0017(17)
C21 0.032(2) 0.039(3) 0.038(3) -0.005(2) 0.005(2) -0.002(2)
N22 0.044(2) 0.054(3) 0.029(2) -0.0053(19) -0.0027(18) -0.003(2)
C23 0.023(2) 0.045(3) 0.032(2) 0.005(2) 0.001(2) 0.000(2)
O23 0.0289(17) 0.064(2) 0.0444(19) -0.0112(17) 0.0010(15) 0.0005(16)
C24 0.058(3) 0.047(3) 0.044(3) -0.015(3) -0.006(3) 0.002(3)
O24 0.092(3) 0.067(2) 0.036(2) -0.0139(18) -0.027(2) 0.019(2)
N25 0.0235(19) 0.051(2) 0.033(2) -0.0030(18) 0.0012(16) -0.0002(17)
C26 0.033(2) 0.047(3) 0.037(3) -0.003(2) -0.003(2) -0.009(2)
N27 0.044(2) 0.058(3) 0.035(2) -0.0059(19) -0.0179(19) 0.014(2)
C28 0.026(2) 0.053(3) 0.018(2) -0.003(2) 0.0022(18) 0.004(2)
C29 0.045(3) 0.053(3) 0.045(3) -0.016(2) -0.016(2) 0.008(2)
N30 0.0273(19) 0.041(2) 0.0256(19) -0.0036(16) -0.0037(15) 0.0008(17)
C31 0.020(2) 0.047(2) 0.029(2) 0.006(2) 0.0027(18) 0.0017(19)
N32 0.035(2) 0.046(2) 0.045(2) -0.004(2) -0.0109(18) 0.0029(18)
C33 0.030(4) 0.042(4) 0.035(4) 0.000 0.011(3) 0.000
O33 0.021(2) 0.050(3) 0.041(2) 0.000 -0.010(2) 0.000
C34 0.026(3) 0.070(5) 0.041(5) 0.000 -0.006(3) 0.000
O34 0.058(3) 0.080(4) 0.031(3) 0.000 -0.010(2) 0.000
O1 0.28(2) 0.203(11) 0.249(11) -0.091(9) -0.010(11) 0.057(10)
C1 0.206(16) 0.162(11) 0.138(8) 0.000 0.010(9) 0.000
C2 0.112(9) 0.132(10) 0.150(8) 0.000 0.022(7) 0.000
F1 0.154(10) 0.193(18) 0.131(9) 0.000 -0.001(8) 0.000
F2 0.200(14) 0.206(13) 0.280(14) 0.096(11) 0.007(9) -0.081(11)
O2 0.28(2) 0.203(11) 0.249(11) -0.091(9) -0.010(11) 0.057(10)
C3 0.206(16) 0.162(11) 0.138(8) 0.000 0.010(9) 0.000
C4 0.112(9) 0.132(10) 0.150(8) 0.000 0.022(7) 0.000
F3 0.114(13) 0.20(3) 0.23(3) 0.000 0.027(17) 0.000
F4 0.17(2) 0.15(2) 0.22(2) 0.06(2) 0.04(2) 0.021(19)

loop_
_atom_type_symbol
_atom_type_description
_atom_type_scat_dispersion_real
_atom_type_scat_dispersion_imag
_atom_type_scat_source
C C 0.0033 0.0016 'International Tables Vol C Tables 4.2.6.8 and 6.1.1.4'
H H 0.0000 0.0000 'International Tables Vol C Tables 4.2.6.8 and 6.1.1.4'
N N 0.0061 0.0033 'International Tables Vol C Tables 4.2.6.8 and 6.1.1.4'
O O 0.0106 0.0060 'International Tables Vol C Tables 4.2.6.8 and 6.1.1.4'
F F 0.0171 0.0103 'International Tables Vol C Tables 4.2.6.8 and 6.1.1.4'

loop_
_geom_angle_atom_site_label_1
_geom_angle_atom_site_label_2
_geom_angle_atom_site_label_3
_geom_angle
_geom_angle_site_symmetry_3
C13 N10 C11 114.9(5) .
N12 C11 N10 116.0(5) .
N12 C11 C16 102.4(5) .
N10 C11 C16 101.1(4) .
C14 N12 C11 115.8(5) .
O13 C13 N10 125.5(5) .
O13 C13 N15 125.3(5) .
N10 C13 N15 109.2(5) .
O14 C14 N12 128.6(6) .
O14 C14 N17 125.1(6) .
N12 C14 N17 106.3(5) .
C13 N15 C18 124.6(4) .
C13 N15 C16 112.0(4) .
C18 N15 C16 122.8(4) .
N17 C16 N15 113.6(4) .
N17 C16 C11 102.6(4) .
N15 C16 C11 102.7(4) .
C14 N17 C19 123.5(5) .
C14 N17 C16 112.6(4) .
C19 N17 C16 123.0(4) .
N15 C18 N20 113.6(4) .
N22 C19 N17 114.7(4) .
C23 N20 C21 111.6(3) .
C23 N20 C18 121.2(3) .
C21 N20 C18 124.3(3) .
N20 C21 N22 114.1(4) .
N20 C21 C26 103.6(3) .
N22 C21 C26 104.5(4) .
C24 N22 C19 124.2(4) .
C24 N22 C21 112.1(4) .
C19 N22 C21 122.7(4) .
O23 C23 N25 125.1(4) .
O23 C23 N20 126.4(4) .
N25 C23 N20 108.5(4) .
O24 C24 N22 127.5(5) .
O24 C24 N27 124.0(5) .
N22 C24 N27 108.4(4) .
C23 N25 C28 122.9(3) .
C23 N25 C26 111.9(4) .
C28 N25 C26 124.2(3) .
N25 C26 N27 115.4(4) .
N25 C26 C21 103.5(3) .
N27 C26 C21 102.4(3) .
C24 N27 C29 124.6(4) .
C24 N27 C26 112.5(4) .
C29 N27 C26 121.6(4) .
N25 C28 N30 114.3(3) .
N32 C29 N27 113.6(4) .
C33 N30 C28 124.6(4) .
C33 N30 C31 109.8(4) .
C28 N30 C31 124.0(3) .
N32 C31 N30 114.5(3) .
N32 C31 C31 103.8(2) 7_565
N30 C31 C31 104.2(2) 7_565
C34 N32 C29 123.0(4) .
C34 N32 C31 113.1(4) .
C29 N32 C31 122.0(4) .
O33 C33 N30 124.2(3) .
O33 C33 N30 124.2(3) 7_565
N30 C33 N30 111.5(5) 7_565
O34 C34 N32 126.9(3) .
O34 C34 N32 126.9(3) 7_565
N32 C34 N32 106.1(6) 7_565

loop_
_geom_bond_atom_site_label_1
_geom_bond_atom_site_label_2
_geom_bond_distance
_geom_bond_site_symmetry_2
N10 C13 1.340(7) .
N10 C11 1.441(8) .
C11 N12 1.407(7) .
C11 C16 1.584(7) .
N12 C14 1.365(8) .
C13 O13 1.213(6) .
C13 N15 1.343(6) .
C14 O14 1.211(7) .
C14 N17 1.391(7) .
N15 C18 1.430(6) .
N15 C16 1.475(6) .
C16 N17 1.451(6) .
N17 C19 1.431(6) .
C18 N20 1.451(5) .
C19 N22 1.417(6) .
N20 C23 1.375(5) .
N20 C21 1.429(5) .
C21 N22 1.441(6) .
C21 C26 1.538(6) .
N22 C24 1.357(6) .
C23 O23 1.225(5) .
C23 N25 1.351(5) .
C24 O24 1.220(6) .
C24 N27 1.373(6) .
N25 C28 1.433(5) .
N25 C26 1.443(5) .
C26 N27 1.452(6) .
N27 C29 1.440(6) .
C28 N30 1.434(5) .
C29 N32 1.430(6) .
N30 C33 1.354(5) .
N30 C31 1.450(5) .
C31 N32 1.438(5) .
C31 C31 1.526(8) 7_565
N32 C34 1.383(5) .
C33 O33 1.261(7) .
C33 N30 1.354(5) 7_565
C34 O34 1.198(8) .
C34 N32 1.383(5) 7_565
O1 C1 1.204(14) .
C1 C2 1.52(3) .
C2 F1 1.284(18) .
C2 F2 1.313(12) .

loop_
_geom_hbond_atom_site_label_D
_geom_hbond_atom_site_label_H
_geom_hbond_atom_site_label_A
_geom_hbond_distance_DH
_geom_hbond_distance_HA
_geom_hbond_distance_DA
_geom_hbond_angle_DHA
_geom_hbond_site_symmetry_A
N10 H10 O14 0.87 2.38 2.980(7) 126.4 6_557
N12 H12 O24 0.87 2.01 2.884(6) 176.4 6_557

loop_
_geom_torsion_atom_site_label_1
_geom_torsion_atom_site_label_2
_geom_torsion_atom_site_label_3
_geom_torsion_atom_site_label_4
_geom_torsion
_geom_torsion_site_symmetry_1
_geom_torsion_site_symmetry_4
C13 N10 C11 N12 -113.0(6) . .
C13 N10 C11 C16 -3.3(6) . .
N10 C11 N12 C14 103.1(6) . .
C16 C11 N12 C14 -5.9(7) . .
C11 N10 C13 O13 -176.8(6) . .
C11 N10 C13 N15 1.8(7) . .
C11 N12 C14 O14 -178.5(6) . .
C11 N12 C14 N17 4.0(8) . .
O13 C13 N15 C18 8.2(9) . .
N10 C13 N15 C18 -170.4(4) . .
O13 C13 N15 C16 179.4(5) . .
N10 C13 N15 C16 0.8(6) . .
C13 N15 C16 N17 107.3(5) . .
C18 N15 C16 N17 -81.3(6) . .
C13 N15 C16 C11 -2.7(6) . .
C18 N15 C16 C11 168.7(4) . .
N12 C11 C16 N17 5.2(6) . .
N10 C11 C16 N17 -114.8(5) . .
N12 C11 C16 N15 123.3(5) . .
N10 C11 C16 N15 3.3(5) . .
O14 C14 N17 C19 -8.1(9) . .
N12 C14 N17 C19 169.5(5) . .
O14 C14 N17 C16 -177.5(6) . .
N12 C14 N17 C16 0.1(6) . .
N15 C16 N17 C14 -113.5(5) . .
C11 C16 N17 C14 -3.4(6) . .
N15 C16 N17 C19 77.1(6) . .
C11 C16 N17 C19 -172.9(4) . .
C13 N15 C18 N20 -102.1(5) . .
C16 N15 C18 N20 87.5(5) . .
C14 N17 C19 N22 106.3(6) . .
C16 N17 C19 N22 -85.4(6) . .
N15 C18 N20 C23 116.7(4) . .
N15 C18 N20 C21 -84.3(5) . .
C23 N20 C21 N22 -121.5(4) . .
C18 N20 C21 N22 77.7(5) . .
C23 N20 C21 C26 -8.5(5) . .
C18 N20 C21 C26 -169.3(4) . .
N17 C19 N22 C24 -103.2(5) . .
N17 C19 N22 C21 89.5(5) . .
N20 C21 N22 C24 109.8(4) . .
C26 C21 N22 C24 -2.6(5) . .
N20 C21 N22 C19 -81.4(5) . .
C26 C21 N22 C19 166.1(4) . .
C21 N20 C23 O23 -171.3(4) . .
C18 N20 C23 O23 -9.8(7) . .
C21 N20 C23 N25 9.8(5) . .
C18 N20 C23 N25 171.3(4) . .
C19 N22 C24 O24 9.4(8) . .
C21 N22 C24 O24 177.9(5) . .
C19 N22 C24 N27 -168.2(4) . .
C21 N22 C24 N27 0.3(5) . .
O23 C23 N25 C28 4.7(7) . .
N20 C23 N25 C28 -176.4(4) . .
O23 C23 N25 C26 174.3(4) . .
N20 C23 N25 C26 -6.8(5) . .
C23 N25 C26 N27 112.4(4) . .
C28 N25 C26 N27 -78.1(5) . .
C23 N25 C26 C21 1.5(5) . .
C28 N25 C26 C21 170.9(4) . .
N20 C21 C26 N25 4.1(4) . .
N22 C21 C26 N25 123.9(4) . .
N20 C21 C26 N27 -116.1(4) . .
N22 C21 C26 N27 3.6(4) . .
O24 C24 N27 C29 -8.0(8) . .
N22 C24 N27 C29 169.7(4) . .
O24 C24 N27 C26 -175.4(5) . .
N22 C24 N27 C26 2.4(5) . .
N25 C26 N27 C24 -115.4(4) . .
C21 C26 N27 C24 -3.8(5) . .
N25 C26 N27 C29 76.8(5) . .
C21 C26 N27 C29 -171.5(4) . .
C23 N25 C28 N30 -106.0(4) . .
C26 N25 C28 N30 85.7(5) . .
C24 N27 C29 N32 106.1(5) . .
C26 N27 C29 N32 -87.7(5) . .
N25 C28 N30 C33 111.8(5) . .
N25 C28 N30 C31 -84.5(5) . .
C33 N30 C31 N32 -117.0(4) . .
C28 N30 C31 N32 77.3(5) . .
C33 N30 C31 C31 -4.3(4) . 7_565
C28 N30 C31 C31 -170.1(3) . 7_565
N27 C29 N32 C34 -105.7(5) . .
N27 C29 N32 C31 90.9(5) . .
N30 C31 N32 C34 115.0(4) . .
C31 C31 N32 C34 2.1(4) 7_565 .
N30 C31 N32 C29 -80.0(5) . .
C31 C31 N32 C29 167.0(3) 7_565 .
C28 N30 C33 O33 -4.6(8) . .
C31 N30 C33 O33 -170.3(5) . .
C28 N30 C33 N30 173.1(3) . 7_565
C31 N30 C33 N30 7.4(6) . 7_565
C29 N32 C34 O34 13.2(9) . .
C31 N32 C34 O34 178.0(6) . .
C29 N32 C34 N32 -168.1(3) . 7_565
C31 N32 C34 N32 -3.3(6) . 7_565

loop_
_platon_squeeze_void_nr
_platon_squeeze_void_average_x
_platon_squeeze_void_average_y
_platon_squeeze_void_average_z
_platon_squeeze_void_volume
_platon_squeeze_void_count_electrons
1 -0.015 0.000 -0.008 951.0 462.5
2 0.025 0.250 0.750 259.6 134.4
3 -0.018 0.500 0.227 951.0 462.4
4 -0.078 0.750 0.250 259.7 133.8
